data_7130901
loop_
_publ_author_name
'O'Hagan, David'
'Yu, Cihang'
'Cormanich, Rodrigo A.'
'Slawin, Alexandra'
'Cordes, David Bradford'
'Piscelli, Bruno A.'
'Al-Maharik, Nawaf'

_publ_section_title
;
 Unexpected triaxial preferences in some all-syn
 1,3,5-trifluorocyclohexanes
;
_journal_name_full 'Chemical Communications'
_journal_paper_doi 10.1039/D2CC05058G
_journal_year 2022
_chemical_formula_moiety 'C7 H11 F3 O'
_chemical_formula_sum 'C7 H11 F3 O'
_chemical_formula_weight 168.16
_space_group_crystal_system monoclinic
_space_group_IT_number 14
_space_group_name_Hall '-P 2ybc'
_space_group_name_H-M_alt 'P 1 21/c 1'
_atom_sites_solution_hydrogens geom
_atom_sites_solution_primary dual
_audit_creation_date 2022-08-17
_audit_creation_method
;
Olex2 1.5
(compiled 2022.04.07 svn.rca3783a0 for OlexSys, GUI svn.r6498)
;
_audit_update_record
;
2022-08-19 deposited with the CCDC.	2022-10-25 downloaded from the CCDC.
;
_cell_angle_alpha 90
_cell_angle_beta 103.350(8)
_cell_angle_gamma 90
_cell_formula_units_Z 4
_cell_length_a 12.7188(9)
_cell_length_b 7.5388(5)
_cell_length_c 8.2612(6)
_cell_measurement_reflns_used 5294
_cell_measurement_temperature 173
_cell_measurement_theta_max 36.4860
_cell_measurement_theta_min 3.1650
_cell_volume 770.72(10)
_computing_cell_refinement 'CrysAlisPro 1.171.42.38a (Rigaku OD, 2021)'
_computing_data_collection 'CrystalClear-SM Expert 2.1 b45 (Rigaku OD, 2015)'
_computing_data_reduction 'CrysAlisPro 1.171.42.38a (Rigaku OD, 2021)'
_computing_molecular_graphics 'Olex2 1.5 (Dolomanov et al., 2009)'
_computing_publication_material 'Olex2 1.5 (Dolomanov et al., 2009)'
_computing_structure_refinement 'SHELXL 2018/3 (Sheldrick, 2015)'
_computing_structure_solution 'SHELXT 2018/2 (Sheldrick, 2018)'
_diffrn_ambient_temperature 173
_diffrn_detector 'hybrid photon counting detector'
_diffrn_detector_area_resol_mean 5.8140
_diffrn_measured_fraction_theta_full 0.999
_diffrn_measured_fraction_theta_max 0.956
_diffrn_measurement_details
;
List of Runs (angles in degrees, time in seconds):

  # Type    Start    End  Width  t~exp~   \w     \q     \k     \f   Frames
#--------------------------------------------------------------------------
  1  \w   -120.00  60.00   0.50    2.00    --  -30.00  54.00   0.00  360
  2  \w   -120.00  60.00   0.50    2.00    --  -30.00  54.00  90.00  360
  3  \w   -120.00  60.00   0.50    2.00    --  -30.00  54.00 180.00  360
  4  \w   -120.00  60.00   0.50    2.00    --  -30.00  54.00 -90.00  360
;
_diffrn_measurement_device 'AFC11: Quarter \c 4 circle'
_diffrn_measurement_device_type 'Rigaku XtaLAB P200K'
_diffrn_measurement_method '\w scans'
_diffrn_measurement_specimen_support Loop
_diffrn_orient_matrix_type 'CrysAlisPro convention (1999,Acta A55,543-557)'
_diffrn_orient_matrix_UB_11 -0.0498358000
_diffrn_orient_matrix_UB_12 -0.0465778000
_diffrn_orient_matrix_UB_13 -0.0180419000
_diffrn_orient_matrix_UB_21 -0.0278515000
_diffrn_orient_matrix_UB_22 0.0801742000
_diffrn_orient_matrix_UB_23 0.0070522000
_diffrn_orient_matrix_UB_31 -0.0054220000
_diffrn_orient_matrix_UB_32 0.0163180000
_diffrn_orient_matrix_UB_33 -0.0859929000
_diffrn_radiation_monochromator 'Rigaku Osmic Confocal Optical System'
_diffrn_radiation_probe x-ray
_diffrn_radiation_type 'Mo K\a'
_diffrn_radiation_wavelength 0.71073
_diffrn_reflns_av_R_equivalents 0.0485
_diffrn_reflns_av_unetI/netI 0.0453
_diffrn_reflns_Laue_measured_fraction_full 0.999
_diffrn_reflns_Laue_measured_fraction_max 0.956
_diffrn_reflns_limit_h_max 21
_diffrn_reflns_limit_h_min -21
_diffrn_reflns_limit_k_max 12
_diffrn_reflns_limit_k_min -12
_diffrn_reflns_limit_l_max 13
_diffrn_reflns_limit_l_min -13
_diffrn_reflns_number 16213
_diffrn_reflns_point_group_measured_fraction_full 0.999
_diffrn_reflns_point_group_measured_fraction_max 0.956
_diffrn_reflns_theta_full 25.242
_diffrn_reflns_theta_max 36.742
_diffrn_reflns_theta_min 3.164
_diffrn_source 'Rotating Anode'
_diffrn_source_type 'Rigaku FR-X'
_exptl_absorpt_coefficient_mu 0.142
_exptl_absorpt_correction_T_max 1.00000
_exptl_absorpt_correction_T_min 0.44463
_exptl_absorpt_correction_type multi-scan
_exptl_absorpt_process_details
;
CrysAlisPro 1.171.42.38a (Rigaku Oxford Diffraction, 2021)
Empirical absorption correction using spherical harmonics,
implemented in SCALE3 ABSPACK scaling algorithm.
;
_exptl_crystal_colour colourless
_exptl_crystal_colour_primary colourless
_exptl_crystal_density_diffrn 1.449
_exptl_crystal_description plate
_exptl_crystal_F_000 352
_exptl_crystal_recrystallization_method 'Freezing the liquid sample'
_exptl_crystal_size_max 0.45
_exptl_crystal_size_mid 0.18
_exptl_crystal_size_min 0.03
_refine_diff_density_max 0.441
_refine_diff_density_min -0.206
_refine_diff_density_rms 0.053
_refine_ls_extinction_method none
_refine_ls_goodness_of_fit_ref 1.058
_refine_ls_hydrogen_treatment constr
_refine_ls_matrix_type full
_refine_ls_number_parameters 101
_refine_ls_number_reflns 3673
_refine_ls_number_restraints 0
_refine_ls_restrained_S_all 1.058
_refine_ls_R_factor_all 0.0789
_refine_ls_R_factor_gt 0.0518
_refine_ls_shift/su_max 0.000
_refine_ls_shift/su_mean 0.000
_refine_ls_structure_factor_coef Fsqd
_refine_ls_weighting_details 'w=1/[\s^2^(Fo^2^)+(0.0744P)^2^+0.0375P] where P=(Fo^2^+2Fc^2^)/3'
_refine_ls_weighting_scheme calc
_refine_ls_wR_factor_gt 0.1307
_refine_ls_wR_factor_ref 0.1421
_reflns_Friedel_coverage 0.000
_reflns_number_gt 2434
_reflns_number_total 3673
_reflns_threshold_expression 'I > 2\s(I)'
_cod_data_source_file d2cc05058g2.cif
_cod_data_source_block 7
_cod_depositor_comments
;
The following automatic conversions were performed:

data item '_diffrn_radiation_probe' value 'X-ray' was changed to
'x-ray' in accordance with the
/home/data/users/saulius/crontab/automatic-downloads/rss-feeds/RSC/lib/dictionaries/cif_core.dic
dictionary named 'cif_core.dic' version 2.4.2 last updated on
2011-04-26.

Automatic conversion script
Id: cif_fix_values 7556 2019-12-06 15:28:31Z antanas 
;
_cod_original_sg_symbol_H-M P21/c
_cod_database_code 7130901
_shelx_shelxl_version_number 2018/3
_shelx_space_group_comment
;
The symmetry employed for this shelxl refinement is uniquely defined
by the following loop, which should always be used as a source of
symmetry information in preference to the above space-group names.
They are only intended as comments.
;
_shelx_estimated_absorpt_t_max 0.996
_shelx_estimated_absorpt_t_min 0.939
_olex2_refinement_description
;
1. Fixed Uiso
 At 1.2 times of:
  All C(H) groups, All C(H,H) groups
 At 1.5 times of:
  All C(H,H,H) groups
2.a Ternary CH refined with riding coordinates:
 C1(H1), C2(H2), C4(H4), C6(H6)
2.b Secondary CH2 refined with riding coordinates:
 C3(H3A,H3B), C5(H5A,H5B)
2.c Idealised Me refined as rotating group:
 C8(H8A,H8B,H8C)
;

loop_
_space_group_symop_operation_xyz
'x, y, z'
'-x, y+1/2, -z+1/2'
'-x, -y, -z'
'x, -y-1/2, z-1/2'

loop_
_atom_site_label
_atom_site_type_symbol
_atom_site_fract_x
_atom_site_fract_y
_atom_site_fract_z
_atom_site_U_iso_or_equiv
_atom_site_adp_type
_atom_site_occupancy
_atom_site_site_symmetry_order
_atom_site_calc_flag
_atom_site_refinement_flags_posn
_atom_site_refinement_flags_adp
_atom_site_refinement_flags_occupancy
_atom_site_disorder_assembly
_atom_site_disorder_group
F2 F 0.14838(6) 0.84959(9) 0.32893(10) 0.03966(19) Uani 1 1 d . . . . .
F4 F 0.08899(6) 0.24502(9) 0.41482(9) 0.03647(18) Uani 1 1 d . . . . .
F6 F 0.38066(6) 0.41725(11) 0.19018(10) 0.0429(2) Uani 1 1 d . . . . .
O7 O 0.33574(6) 0.65355(12) 0.43012(9) 0.03295(19) Uani 1 1 d . . . . .
C1 C 0.27277(8) 0.64216(13) 0.26707(12) 0.02529(18) Uani 1 1 d . . . . .
H1 H 0.298411 0.730614 0.194568 0.030 Uiso 1 1 calc R U . . .
C2 C 0.15687(8) 0.67866(13) 0.26933(13) 0.02572(19) Uani 1 1 d . . . . .
H2 H 0.111819 0.670448 0.153105 0.031 Uiso 1 1 calc R U . . .
C3 C 0.11441(8) 0.54944(13) 0.37662(12) 0.02636(19) Uani 1 1 d . . . . .
H3A H 0.038125 0.577113 0.375286 0.032 Uiso 1 1 calc R U . . .
H3B H 0.157148 0.557329 0.492863 0.032 Uiso 1 1 calc R U . . .
C4 C 0.12277(8) 0.36609(13) 0.30978(12) 0.02577(19) Uani 1 1 d . . . . .
H4 H 0.074213 0.357018 0.196117 0.031 Uiso 1 1 calc R U . . .
C5 C 0.23606(8) 0.32066(14) 0.30024(14) 0.0295(2) Uani 1 1 d . . . . .
H5A H 0.237527 0.201951 0.249573 0.035 Uiso 1 1 calc R U . . .
H5B H 0.283693 0.318062 0.413422 0.035 Uiso 1 1 calc R U . . .
C6 C 0.27549(8) 0.45814(14) 0.19639(12) 0.0276(2) Uani 1 1 d . . . . .
H6 H 0.228782 0.455365 0.081044 0.033 Uiso 1 1 calc R U . . .
C8 C 0.43732(10) 0.7336(2) 0.44156(18) 0.0455(3) Uani 1 1 d . . . . .
H8A H 0.478476 0.664649 0.376738 0.068 Uiso 1 1 calc R U . . .
H8B H 0.476990 0.737109 0.558278 0.068 Uiso 1 1 calc R U . . .
H8C H 0.427129 0.854701 0.397612 0.068 Uiso 1 1 calc R U . . .

loop_
_atom_site_aniso_label
_atom_site_aniso_U_11
_atom_site_aniso_U_22
_atom_site_aniso_U_33
_atom_site_aniso_U_23
_atom_site_aniso_U_13
_atom_site_aniso_U_12
F2 0.0468(4) 0.0257(3) 0.0508(4) -0.0042(3) 0.0203(3) 0.0024(3)
F4 0.0367(4) 0.0356(3) 0.0383(4) 0.0106(3) 0.0110(3) -0.0064(2)
F6 0.0322(3) 0.0543(4) 0.0485(4) -0.0008(3) 0.0219(3) 0.0096(3)
O7 0.0264(3) 0.0487(5) 0.0239(3) -0.0028(3) 0.0059(3) -0.0107(3)
C1 0.0242(4) 0.0317(4) 0.0214(4) 0.0012(3) 0.0083(3) -0.0021(3)
C2 0.0270(4) 0.0244(4) 0.0271(4) 0.0003(3) 0.0090(3) 0.0012(3)
C3 0.0254(4) 0.0305(5) 0.0258(4) 0.0002(3) 0.0113(3) 0.0004(3)
C4 0.0263(4) 0.0277(4) 0.0235(4) 0.0028(3) 0.0062(3) -0.0028(3)
C5 0.0299(5) 0.0279(5) 0.0320(5) 0.0008(4) 0.0099(4) 0.0035(4)
C6 0.0245(4) 0.0354(5) 0.0250(4) -0.0013(4) 0.0099(3) 0.0035(3)
C8 0.0299(5) 0.0641(8) 0.0427(7) -0.0106(6) 0.0090(5) -0.0164(5)

loop_
_atom_type_symbol
_atom_type_description
_atom_type_scat_dispersion_real
_atom_type_scat_dispersion_imag
_atom_type_scat_source
C C 0.0033 0.0016 'International Tables Vol C Tables 4.2.6.8 and 6.1.1.4'
H H 0.0000 0.0000 'International Tables Vol C Tables 4.2.6.8 and 6.1.1.4'
O O 0.0106 0.0060 'International Tables Vol C Tables 4.2.6.8 and 6.1.1.4'
F F 0.0171 0.0103 'International Tables Vol C Tables 4.2.6.8 and 6.1.1.4'

loop_
_geom_angle_atom_site_label_1
_geom_angle_atom_site_label_2
_geom_angle_atom_site_label_3
_geom_angle
_geom_angle_site_symmetry_1
_geom_angle_site_symmetry_3
_geom_angle_publ_flag
C1 O7 C8 113.72(9) . . ?
O7 C1 H1 110.0 . . ?
O7 C1 C2 108.73(8) . . ?
O7 C1 C6 111.66(8) . . ?
C2 C1 H1 110.0 . . ?
C2 C1 C6 106.45(8) . . ?
C6 C1 H1 110.0 . . ?
F2 C2 C1 109.27(8) . . ?
F2 C2 H2 108.8 . . ?
F2 C2 C3 108.93(8) . . ?
C1 C2 H2 108.8 . . ?
C3 C2 C1 112.11(8) . . ?
C3 C2 H2 108.8 . . ?
C2 C3 H3A 110.0 . . ?
C2 C3 H3B 110.0 . . ?
C2 C3 C4 108.36(8) . . ?
H3A C3 H3B 108.4 . . ?
C4 C3 H3A 110.0 . . ?
C4 C3 H3B 110.0 . . ?
F4 C4 C3 108.40(8) . . ?
F4 C4 H4 109.1 . . ?
F4 C4 C5 108.72(8) . . ?
C3 C4 H4 109.1 . . ?
C5 C4 C3 112.32(8) . . ?
C5 C4 H4 109.1 . . ?
C4 C5 H5A 109.9 . . ?
C4 C5 H5B 109.9 . . ?
C4 C5 C6 108.87(8) . . ?
H5A C5 H5B 108.3 . . ?
C6 C5 H5A 109.9 . . ?
C6 C5 H5B 109.9 . . ?
F6 C6 C1 109.12(9) . . ?
F6 C6 C5 108.66(9) . . ?
F6 C6 H6 109.0 . . ?
C1 C6 H6 109.0 . . ?
C5 C6 C1 111.88(8) . . ?
C5 C6 H6 109.0 . . ?
O7 C8 H8A 109.5 . . ?
O7 C8 H8B 109.5 . . ?
O7 C8 H8C 109.5 . . ?
H8A C8 H8B 109.5 . . ?
H8A C8 H8C 109.5 . . ?
H8B C8 H8C 109.5 . . ?

loop_
_geom_bond_atom_site_label_1
_geom_bond_atom_site_label_2
_geom_bond_distance
_geom_bond_site_symmetry_2
_geom_bond_publ_flag
F2 C2 1.3925(11) . ?
F4 C4 1.3939(11) . ?
F6 C6 1.3852(11) . ?
O7 C1 1.4018(12) . ?
O7 C8 1.4092(14) . ?
C1 H1 1.0000 . ?
C1 C2 1.5039(13) . ?
C1 C6 1.5086(14) . ?
C2 H2 1.0000 . ?
C2 C3 1.4991(13) . ?
C3 H3A 0.9900 . ?
C3 H3B 0.9900 . ?
C3 C4 1.5014(14) . ?
C4 H4 1.0000 . ?
C4 C5 1.5006(14) . ?
C5 H5A 0.9900 . ?
C5 H5B 0.9900 . ?
C5 C6 1.5034(14) . ?
C6 H6 1.0000 . ?
C8 H8A 0.9800 . ?
C8 H8B 0.9800 . ?
C8 H8C 0.9800 . ?

loop_
_geom_torsion_atom_site_label_1
_geom_torsion_atom_site_label_2
_geom_torsion_atom_site_label_3
_geom_torsion_atom_site_label_4
_geom_torsion
_geom_torsion_site_symmetry_1
_geom_torsion_site_symmetry_2
_geom_torsion_site_symmetry_3
_geom_torsion_site_symmetry_4
_geom_torsion_publ_flag
F2 C2 C3 C4 179.31(8) . . . . ?
F4 C4 C5 C6 -176.21(8) . . . . ?
O7 C1 C2 F2 61.35(10) . . . . ?
O7 C1 C2 C3 -59.50(11) . . . . ?
O7 C1 C6 F6 -61.86(10) . . . . ?
O7 C1 C6 C5 58.41(11) . . . . ?
C1 C2 C3 C4 -59.63(11) . . . . ?
C2 C1 C6 F6 179.62(8) . . . . ?
C2 C1 C6 C5 -60.11(11) . . . . ?
C2 C3 C4 F4 176.72(8) . . . . ?
C2 C3 C4 C5 56.56(11) . . . . ?
C3 C4 C5 C6 -56.25(11) . . . . ?
C4 C5 C6 F6 179.05(8) . . . . ?
C4 C5 C6 C1 58.50(11) . . . . ?
C6 C1 C2 F2 -178.22(8) . . . . ?
C6 C1 C2 C3 60.93(10) . . . . ?
C8 O7 C1 C2 -141.41(10) . . . . ?
C8 O7 C1 C6 101.43(11) . . . . ?
